data_4300701
_journal_name_full 'Inorganic Chemistry'
_journal_paper_doi 10.1021/ic051875n
_journal_year 2006
_chemical_formula_moiety 'C18 H26 Hg2 I4 N2 S2'
_chemical_formula_sum 'C18 H26 Hg2 I4 N2 S2'
_chemical_formula_weight 1243.31
_space_group_IT_number 31
_space_group_name_Hall 'P 2ac -2'
_space_group_name_H-M_alt 'P m n 21'
_symmetry_cell_setting orthorhombic
_symmetry_space_group_name_Hall 'P 2ac -2'
_symmetry_space_group_name_H-M 'P m n 21'
_cell_angle_alpha 90.00
_cell_angle_beta 90.00
_cell_angle_gamma 90.00
_cell_formula_units_Z 2
_cell_length_a 16.791(3)
_cell_length_b 10.850(2)
_cell_length_c 9.0570(18)
_cell_measurement_temperature 193(2)
_cell_volume 1650.0(6)
_diffrn_ambient_temperature 193(2)
_exptl_crystal_density_diffrn 2.503
_cod_depositor_comments
;
The following automatic conversions were performed:

'_symmetry_cell_setting' tag value 'orthornombic' was replaced with
'orthorhombic' value as specified in the replacement file
'/home/robertas/cod-tools/perl-scripts/inputs/replacement_values.lst'.

Automatic conversion script
Id: cif_fix_values 3143 2015-03-26 13:38:13Z robertas 
;
_cod_database_code 4300701

loop_
_symmetry_equiv_pos_as_xyz
'x, y, z'
'-x+1/2, -y, z+1/2'
'x+1/2, -y, z+1/2'
'-x, y, z'

loop_
_atom_site_label
_atom_site_type_symbol
_atom_site_fract_x
_atom_site_fract_y
_atom_site_fract_z
_atom_site_U_iso_or_equiv
_atom_site_adp_type
_atom_site_occupancy
_atom_site_symmetry_multiplicity
_atom_site_calc_flag
_atom_site_refinement_flags
_atom_site_disorder_assembly
_atom_site_disorder_group
Hg1 Hg 0.5000 0.79188(13) 0.61300(16) 0.0287(4) Uani 1 2 d S . .
Hg2 Hg 0.5000 0.41824(13) 0.16716(17) 0.0270(4) Uani 1 2 d S . .
I1 I 0.5000 0.6024(2) -0.0435(3) 0.0380(7) Uani 1 2 d S . .
I2 I 0.5000 0.5234(2) 0.4608(3) 0.0298(6) Uani 1 2 d S . .
I3 I 0.36001(11) 0.28467(16) 0.1603(2) 0.0332(5) Uani 1 1 d . . .
S1 S 0.3589(4) 0.7990(6) 0.6407(11) 0.040(2) Uani 1 1 d . . .
N1 N 0.2659(14) 1.343(2) 0.685(3) 0.030(5) Uani 1 1 d U . .
C1 C 0.3344(14) 0.963(2) 0.662(3) 0.024(5) Uani 1 1 d U . .
C2 C 0.279(2) 0.990(3) 0.756(4) 0.040(8) Uani 1 1 d U . .
H2 H 0.2555 0.9263 0.8138 0.047 Uiso 1 1 calc R . .
C3 C 0.253(2) 1.112(3) 0.772(3) 0.038(7) Uani 1 1 d U . .
H3 H 0.2117 1.1303 0.8407 0.045 Uiso 1 1 calc R . .
C4 C 0.2866(16) 1.207(2) 0.686(3) 0.025(6) Uani 1 1 d U . .
C5 C 0.3507(15) 1.172(2) 0.591(3) 0.020(5) Uani 1 1 d U . .
H5 H 0.3775 1.2351 0.5372 0.024 Uiso 1 1 calc R . .
C6 C 0.3755(16) 1.051(2) 0.574(3) 0.023(6) Uani 1 1 d U . .
H6 H 0.4170 1.0283 0.5078 0.028 Uiso 1 1 calc R . .
C7 C 0.198(2) 1.360(4) 0.789(4) 0.054(10) Uani 1 1 d U . .
H7A H 0.1522 1.3104 0.7570 0.082 Uiso 1 1 calc R . .
H7B H 0.1821 1.4476 0.7905 0.082 Uiso 1 1 calc R . .
H7C H 0.2136 1.3351 0.8889 0.082 Uiso 1 1 calc R . .
C8 C 0.3298(18) 1.418(3) 0.739(3) 0.034(7) Uani 1 1 d U . .
H8A H 0.3774 1.4054 0.6784 0.050 Uiso 1 1 calc R . .
H8B H 0.3415 1.3963 0.8417 0.050 Uiso 1 1 calc R . .
H8C H 0.3141 1.5053 0.7341 0.050 Uiso 1 1 calc R . .
C9 C 0.2368(17) 1.375(3) 0.536(3) 0.028(6) Uani 1 1 d U . .
H9A H 0.2065 1.4516 0.5410 0.042 Uiso 1 1 calc R . .
H9B H 0.2023 1.3083 0.4996 0.042 Uiso 1 1 calc R . .
H9C H 0.2822 1.3848 0.4693 0.042 Uiso 1 1 calc R . .

loop_
_atom_site_aniso_label
_atom_site_aniso_U_11
_atom_site_aniso_U_22
_atom_site_aniso_U_33
_atom_site_aniso_U_23
_atom_site_aniso_U_13
_atom_site_aniso_U_12
Hg1 0.0394(9) 0.0199(7) 0.0269(8) -0.0011(6) 0.000 0.000
Hg2 0.0346(8) 0.0200(7) 0.0263(7) 0.0026(7) 0.000 0.000
I1 0.0538(19) 0.0262(14) 0.0338(14) 0.0116(12) 0.000 0.000
I2 0.0465(16) 0.0215(13) 0.0213(12) -0.0054(10) 0.000 0.000
I3 0.0286(9) 0.0396(10) 0.0315(10) -0.0008(10) 0.0013(8) -0.0129(8)
S1 0.023(3) 0.021(3) 0.075(7) 0.004(4) -0.018(4) -0.002(3)
N1 0.029(7) 0.032(7) 0.030(7) 0.000(5) 0.002(5) 0.007(5)
C1 0.022(7) 0.023(6) 0.026(7) 0.000(5) -0.001(5) -0.001(5)
C2 0.039(9) 0.039(9) 0.041(9) 0.002(5) 0.001(5) 0.001(5)
C3 0.037(8) 0.038(8) 0.037(8) 0.003(5) 0.001(5) 0.003(5)
C4 0.024(7) 0.025(7) 0.025(7) 0.000(5) 0.000(5) 0.000(5)
C5 0.020(7) 0.020(7) 0.021(7) 0.000(5) 0.000(5) 0.001(5)
C6 0.023(7) 0.021(7) 0.024(7) -0.002(5) 0.006(5) 0.002(5)
C7 0.054(11) 0.055(10) 0.054(10) 0.000(5) 0.000(5) 0.002(5)
C8 0.035(8) 0.032(8) 0.034(8) -0.001(5) -0.001(5) -0.002(5)
C9 0.027(8) 0.028(8) 0.028(7) 0.002(5) 0.001(5) 0.001(5)

loop_
_geom_bond_atom_site_label_1
_geom_bond_atom_site_label_2
_geom_bond_distance
_geom_bond_site_symmetry_2
_geom_bond_publ_flag
Hg1 S1 2.383(7) . ?
Hg1 S1 2.383(7) 4_655 ?
Hg1 I2 3.223(3) . ?
Hg2 I1 2.762(3) . ?
Hg2 I3 2.7622(19) . ?
Hg2 I3 2.7622(19) 4_655 ?
Hg2 I2 2.894(3) . ?
S1 C1 1.84(3) . ?
N1 C8 1.44(4) . ?
N1 C9 1.47(4) . ?
N1 C7 1.50(4) . ?
N1 C4 1.51(3) . ?
C1 C2 1.30(4) . ?
C1 C6 1.42(4) . ?
C2 C3 1.40(4) . ?
C2 H2 0.9500 . ?
C3 C4 1.42(4) . ?
C3 H3 0.9500 . ?
C4 C5 1.43(4) . ?
C5 C6 1.39(3) . ?
C5 H5 0.9500 . ?
C6 H6 0.9500 . ?
C7 H7A 0.9800 . ?
C7 H7B 0.9800 . ?
C7 H7C 0.9800 . ?
C8 H8A 0.9800 . ?
C8 H8B 0.9800 . ?
C8 H8C 0.9800 . ?
C9 H9A 0.9800 . ?
C9 H9B 0.9800 . ?
C9 H9C 0.9800 . ?
